data_7047771
loop_
_publ_author_name
'Bai, Chao'
'Li, Chuan-Ti'
'Hu, Huai-Ming'
'Liu, Bin'
'Li, Jin-Dian'
'Xue, Ganglin'

_publ_section_title
;
 Dy(iii) zig-zag chains assembled in a 3D framework with single-molecule
 magnet behaviour.
;
_journal_issue 3
_journal_name_full 'Dalton transactions (Cambridge, England : 2003)'
_journal_page_first 814
_journal_page_last 817
_journal_paper_doi 10.1039/c8dt03617a
_journal_volume 48
_journal_year 2019
_chemical_formula_moiety 'C29 H18 Dy N3 O7 S'
_chemical_formula_sum 'C29 H18 Dy N3 O7 S'
_chemical_formula_weight 715.02
_space_group_crystal_system monoclinic
_space_group_IT_number 14
_space_group_name_Hall '-P 2yn'
_space_group_name_H-M_alt 'P 1 21/n 1'
_symmetry_space_group_name_Hall '-P 2yn'
_symmetry_space_group_name_H-M 'P 1 21/n 1'
_atom_sites_solution_hydrogens geom
_audit_creation_method SHELXL-2014/7
_audit_update_record
;
2018-08-05 deposited with the CCDC.
2018-10-11 downloaded from the CCDC.
;
_cell_angle_alpha 90
_cell_angle_beta 97.556(10)
_cell_angle_gamma 90
_cell_formula_units_Z 4
_cell_length_a 9.096(4)
_cell_length_b 13.463(7)
_cell_length_c 20.685(10)
_cell_measurement_reflns_used 552
_cell_measurement_temperature 296(2)
_cell_measurement_theta_max 18.07
_cell_measurement_theta_min 2.50
_cell_volume 2511(2)
_computing_cell_refinement 'Bruker SAINT'
_computing_data_collection 'Bruker APEX2'
_computing_data_reduction 'Bruker SAINT'
_computing_molecular_graphics 'Bruker SHELXTL'
_computing_publication_material 'Bruker SHELXTL'
_computing_structure_refinement 'SHELXL-2014/7 (Sheldrick, 2014)'
_computing_structure_solution 'SHELXS-97 (Sheldrick, 2008)'
_diffrn_ambient_temperature 296(2)
_diffrn_measured_fraction_theta_full 0.999
_diffrn_measured_fraction_theta_max 0.999
_diffrn_measurement_device_type 'Bruker APEX-II CCD'
_diffrn_measurement_method '\f and \w scans'
_diffrn_radiation_type MoK\a
_diffrn_radiation_wavelength 0.71073
_diffrn_reflns_av_R_equivalents 0.1356
_diffrn_reflns_av_unetI/netI 0.1743
_diffrn_reflns_Laue_measured_fraction_full 0.999
_diffrn_reflns_Laue_measured_fraction_max 0.999
_diffrn_reflns_limit_h_max 10
_diffrn_reflns_limit_h_min -8
_diffrn_reflns_limit_k_max 16
_diffrn_reflns_limit_k_min -12
_diffrn_reflns_limit_l_max 20
_diffrn_reflns_limit_l_min -24
_diffrn_reflns_number 12203
_diffrn_reflns_point_group_measured_fraction_full 0.999
_diffrn_reflns_point_group_measured_fraction_max 0.999
_diffrn_reflns_theta_full 25.050
_diffrn_reflns_theta_max 25.050
_diffrn_reflns_theta_min 1.986
_exptl_absorpt_coefficient_mu 3.116
_exptl_absorpt_correction_T_max 0.590
_exptl_absorpt_correction_T_min 0.510
_exptl_absorpt_correction_type multi-scan
_exptl_absorpt_process_details sadabs
_exptl_crystal_colour yellow
_exptl_crystal_density_diffrn 1.891
_exptl_crystal_description block
_exptl_crystal_F_000 1404
_exptl_crystal_size_max 0.22
_exptl_crystal_size_mid 0.19
_exptl_crystal_size_min 0.17
_refine_diff_density_max 1.186
_refine_diff_density_min -1.026
_refine_diff_density_rms 0.208
_refine_ls_extinction_method none
_refine_ls_goodness_of_fit_ref 0.959
_refine_ls_hydrogen_treatment constr
_refine_ls_matrix_type full
_refine_ls_number_parameters 370
_refine_ls_number_reflns 4436
_refine_ls_number_restraints 0
_refine_ls_restrained_S_all 0.959
_refine_ls_R_factor_all 0.1360
_refine_ls_R_factor_gt 0.0657
_refine_ls_shift/su_max 0.000
_refine_ls_shift/su_mean 0.000
_refine_ls_structure_factor_coef Fsqd
_refine_ls_weighting_details 'w=1/[\s^2^(Fo^2^)+(0.0438P)^2^] where P=(Fo^2^+2Fc^2^)/3'
_refine_ls_weighting_scheme calc
_refine_ls_wR_factor_gt 0.1142
_refine_ls_wR_factor_ref 0.1422
_reflns_Friedel_coverage 0.000
_reflns_number_gt 2472
_reflns_number_total 4436
_reflns_threshold_expression 'I > 2\s(I)'
_cod_data_source_file c8dt03617a2.cif
_cod_data_source_block nw2221_0m
_cod_depositor_comments 'Adding full bibliography for 7047771.cif.'
_cod_database_code 7047771
_shelx_shelxl_version_number 2014/7
_shelx_space_group_comment
;
The symmetry employed for this shelxl refinement is uniquely defined
by the following loop, which should always be used as a source of
symmetry information in preference to the above space-group names.
They are only intended as comments.
;

loop_
_space_group_symop_operation_xyz
'x, y, z'
'-x+1/2, y+1/2, -z+1/2'
'-x, -y, -z'
'x-1/2, -y-1/2, z-1/2'

loop_
_atom_site_label
_atom_site_type_symbol
_atom_site_fract_x
_atom_site_fract_y
_atom_site_fract_z
_atom_site_U_iso_or_equiv
_atom_site_adp_type
_atom_site_occupancy
_atom_site_site_symmetry_order
_atom_site_calc_flag
_atom_site_refinement_flags_posn
_atom_site_refinement_flags_adp
Dy1 Dy 0.72303(6) 0.91863(5) 0.44612(3) 0.02532(19) Uani 1 1 d . .
S1 S 0.7152(4) 0.4926(3) 0.22065(17) 0.0409(9) Uani 1 1 d . .
N1 N 0.8526(11) 0.7821(8) 0.5174(4) 0.031(3) Uani 1 1 d . .
N2 N 0.6682(10) 0.7446(8) 0.4081(4) 0.024(2) Uani 1 1 d . .
N3 N 0.4877(10) 0.8964(7) 0.3671(5) 0.026(3) Uani 1 1 d . .
O1 O 0.7416(8) 0.4286(8) 0.1657(4) 0.041(2) Uani 1 1 d . .
O2 O 0.6088(11) 0.5695(8) 0.2010(4) 0.060(3) Uani 1 1 d . .
O3 O 0.8502(11) 0.5275(9) 0.2591(5) 0.069(3) Uani 1 1 d . .
O4 O 0.6492(8) 1.0810(7) 0.4385(4) 0.0304(19) Uani 1 1 d . .
O5 O 0.4587(8) 1.1250(6) 0.4898(4) 0.031(2) Uani 1 1 d . .
O6 O 0.8042(9) 1.0012(7) 0.5430(4) 0.033(2) Uani 1 1 d . .
O7 O 1.0330(9) 1.0636(7) 0.5615(4) 0.039(2) Uani 1 1 d . .
C1 C 0.9459(15) 0.8031(11) 0.5736(6) 0.040(4) Uani 1 1 d . .
H1 H 0.9600 0.8691 0.5862 0.048 Uiso 1 1 calc R U
C2 C 1.0192(15) 0.7305(12) 0.6119(7) 0.054(4) Uani 1 1 d . .
H2 H 1.0848 0.7480 0.6484 0.065 Uiso 1 1 calc R U
C3 C 0.9957(16) 0.6322(12) 0.5964(7) 0.051(4) Uani 1 1 d . .
H3 H 1.0390 0.5820 0.6233 0.061 Uiso 1 1 calc R U
C4 C 0.9043(13) 0.6105(11) 0.5387(6) 0.039(4) Uani 1 1 d . .
H4 H 0.8901 0.5449 0.5253 0.047 Uiso 1 1 calc R U
C5 C 0.8343(13) 0.6864(9) 0.5010(6) 0.029(3) Uani 1 1 d . .
C6 C 0.7349(14) 0.6645(10) 0.4394(6) 0.032(3) Uani 1 1 d . .
C7 C 0.7113(13) 0.5691(10) 0.4144(5) 0.028(3) Uani 1 1 d . .
H7 H 0.7597 0.5160 0.4368 0.034 Uiso 1 1 calc R U
C8 C 0.6170(13) 0.5506(10) 0.3566(6) 0.032(3) Uani 1 1 d . .
C9 C 0.5443(13) 0.6338(10) 0.3271(6) 0.033(3) Uani 1 1 d . .
H9 H 0.4790 0.6261 0.2888 0.040 Uiso 1 1 calc R U
C10 C 0.5686(13) 0.7278(10) 0.3542(6) 0.031(3) Uani 1 1 d . .
C11 C 0.4780(13) 0.8161(11) 0.3285(6) 0.035(4) Uani 1 1 d . .
C12 C 0.3775(16) 0.8128(12) 0.2726(7) 0.060(5) Uani 1 1 d . .
H12 H 0.3697 0.7561 0.2467 0.072 Uiso 1 1 calc R U
C13 C 0.2887(16) 0.8936(13) 0.2553(7) 0.062(5) Uani 1 1 d . .
H13 H 0.2248 0.8922 0.2163 0.074 Uiso 1 1 calc R U
C14 C 0.2921(15) 0.9741(13) 0.2931(7) 0.053(4) Uani 1 1 d . .
H14 H 0.2291 1.0280 0.2833 0.063 Uiso 1 1 calc R U
C15 C 0.3967(14) 0.9712(12) 0.3481(7) 0.045(4) Uani 1 1 d . .
H15 H 0.4042 1.0273 0.3745 0.054 Uiso 1 1 calc R U
C16 C 0.5898(13) 0.4473(10) 0.3334(6) 0.031(3) Uani 1 1 d . .
C17 C 0.5244(14) 0.3848(10) 0.3735(6) 0.038(4) Uani 1 1 d . .
H17 H 0.4930 0.4088 0.4116 0.045 Uiso 1 1 calc R U
C18 C 0.5055(15) 0.2857(12) 0.3567(7) 0.046(4) Uani 1 1 d . .
H18 H 0.4616 0.2431 0.3839 0.056 Uiso 1 1 calc R U
C19 C 0.5508(16) 0.2492(13) 0.3004(8) 0.054(4) Uani 1 1 d . .
H19 H 0.5376 0.1823 0.2899 0.064 Uiso 1 1 calc R U
C20 C 0.6159(15) 0.3118(11) 0.2593(7) 0.041(4) Uani 1 1 d . .
H20 H 0.6483 0.2868 0.2217 0.049 Uiso 1 1 calc R U
C21 C 0.6329(12) 0.4124(10) 0.2744(6) 0.028(3) Uani 1 1 d . .
C22 C 0.5949(13) 1.1290(9) 0.4821(6) 0.024(3) Uani 1 1 d . .
C23 C 0.6907(13) 1.2024(10) 0.5234(6) 0.029(3) Uani 1 1 d . .
C24 C 0.6397(14) 1.2970(11) 0.5315(7) 0.037(4) Uani 1 1 d . .
H24 H 0.5479 1.3151 0.5095 0.044 Uiso 1 1 calc R U
C25 C 0.7191(16) 1.3660(11) 0.5708(8) 0.050(4) Uani 1 1 d . .
H25 H 0.6806 1.4294 0.5750 0.060 Uiso 1 1 calc R U
C26 C 0.8562(17) 1.3414(13) 0.6043(7) 0.057(5) Uani 1 1 d . .
H26 H 0.9106 1.3870 0.6315 0.068 Uiso 1 1 calc R U
C27 C 0.9101(14) 1.2458(13) 0.5959(7) 0.042(4) Uani 1 1 d . .
H27 H 1.0035 1.2288 0.6168 0.051 Uiso 1 1 calc R U
C28 C 0.8286(13) 1.1750(10) 0.5572(5) 0.024(3) Uani 1 1 d . .
C29 C 0.8923(13) 1.0742(11) 0.5523(5) 0.028(3) Uani 1 1 d . .

loop_
_atom_site_aniso_label
_atom_site_aniso_U_11
_atom_site_aniso_U_22
_atom_site_aniso_U_33
_atom_site_aniso_U_23
_atom_site_aniso_U_13
_atom_site_aniso_U_12
Dy1 0.0256(3) 0.0253(3) 0.0247(3) -0.0016(4) 0.0020(2) -0.0002(3)
S1 0.047(2) 0.043(3) 0.034(2) 0.0035(19) 0.0097(18) -0.0001(19)
N1 0.041(6) 0.034(8) 0.013(6) -0.001(5) -0.009(5) -0.003(5)
N2 0.028(5) 0.019(6) 0.023(6) -0.004(5) 0.005(5) -0.001(5)
N3 0.023(5) 0.023(7) 0.030(6) -0.003(5) -0.002(5) 0.009(5)
O1 0.034(5) 0.072(7) 0.019(4) 0.000(5) 0.003(4) 0.015(5)
O2 0.084(7) 0.056(8) 0.043(6) 0.018(6) 0.022(5) 0.033(6)
O3 0.075(7) 0.080(9) 0.052(7) -0.003(6) 0.008(6) -0.042(6)
O4 0.032(4) 0.036(5) 0.022(4) -0.011(5) 0.003(4) -0.002(5)
O5 0.024(5) 0.030(6) 0.039(6) -0.004(4) 0.001(4) -0.006(4)
O6 0.031(5) 0.026(6) 0.042(6) 0.004(5) 0.005(4) -0.005(4)
O7 0.037(5) 0.047(7) 0.033(5) 0.001(5) 0.003(4) -0.002(5)
C1 0.055(9) 0.036(10) 0.030(8) -0.009(7) 0.004(7) -0.001(7)
C2 0.054(10) 0.060(13) 0.043(10) 0.010(9) -0.019(8) -0.001(9)
C3 0.063(10) 0.041(11) 0.045(10) 0.004(8) -0.014(8) 0.009(8)
C4 0.042(8) 0.041(11) 0.032(8) 0.007(7) -0.004(7) 0.010(7)
C5 0.027(7) 0.015(8) 0.046(9) 0.006(6) 0.004(6) -0.005(6)
C6 0.033(7) 0.031(8) 0.033(8) 0.003(7) 0.010(6) 0.006(7)
C7 0.047(8) 0.019(8) 0.016(6) -0.002(6) -0.004(5) 0.007(6)
C8 0.030(7) 0.039(10) 0.030(8) 0.007(6) 0.009(6) 0.009(6)
C9 0.040(8) 0.022(8) 0.035(8) -0.002(7) -0.007(7) 0.001(6)
C10 0.033(7) 0.027(9) 0.033(8) -0.003(7) 0.009(6) -0.003(6)
C11 0.028(7) 0.038(10) 0.037(9) -0.011(7) -0.008(6) -0.005(6)
C12 0.063(11) 0.053(12) 0.057(11) -0.010(9) -0.021(9) 0.015(9)
C13 0.067(11) 0.065(15) 0.042(10) -0.006(9) -0.039(8) 0.006(9)
C14 0.050(9) 0.070(13) 0.032(9) 0.007(8) -0.020(7) 0.018(8)
C15 0.043(9) 0.056(11) 0.039(9) -0.016(8) 0.018(7) -0.002(8)
C16 0.033(7) 0.031(10) 0.030(8) -0.013(6) 0.003(6) 0.006(6)
C17 0.053(9) 0.036(10) 0.027(8) 0.002(7) 0.015(7) -0.004(7)
C18 0.051(9) 0.055(12) 0.033(9) 0.009(8) 0.005(7) -0.012(8)
C19 0.068(11) 0.033(9) 0.053(10) -0.016(8) -0.020(9) 0.013(9)
C20 0.052(9) 0.029(9) 0.043(9) -0.006(7) 0.007(8) -0.002(7)
C21 0.028(6) 0.028(8) 0.027(7) 0.004(7) -0.002(5) -0.001(7)
C22 0.032(7) 0.014(7) 0.025(7) 0.013(6) -0.004(6) 0.001(6)
C23 0.037(8) 0.023(8) 0.028(8) -0.003(6) 0.005(6) 0.002(6)
C24 0.027(7) 0.040(10) 0.045(9) 0.002(8) 0.012(7) 0.002(7)
C25 0.056(10) 0.023(9) 0.076(12) -0.003(8) 0.024(9) -0.002(8)
C26 0.061(11) 0.060(13) 0.050(11) -0.031(9) 0.008(9) -0.025(9)
C27 0.020(7) 0.061(12) 0.045(9) 0.003(9) 0.001(7) -0.006(7)
C28 0.034(7) 0.024(8) 0.014(7) -0.002(6) 0.008(6) 0.007(6)
C29 0.035(7) 0.040(9) 0.009(6) 0.004(7) 0.003(5) 0.010(8)

loop_
_atom_type_symbol
_atom_type_description
_atom_type_scat_dispersion_real
_atom_type_scat_dispersion_imag
_atom_type_scat_source
C C 0.0033 0.0016 'International Tables Vol C Tables 4.2.6.8 and 6.1.1.4'
H H 0.0000 0.0000 'International Tables Vol C Tables 4.2.6.8 and 6.1.1.4'
N N 0.0061 0.0033 'International Tables Vol C Tables 4.2.6.8 and 6.1.1.4'
O O 0.0106 0.0060 'International Tables Vol C Tables 4.2.6.8 and 6.1.1.4'
Dy Dy -0.1892 4.4098 'International Tables Vol C Tables 4.2.6.8 and 6.1.1.4'
S S 0.1246 0.1234 'International Tables Vol C Tables 4.2.6.8 and 6.1.1.4'

loop_
_geom_angle_atom_site_label_1
_geom_angle_atom_site_label_2
_geom_angle_atom_site_label_3
_geom_angle
_geom_angle_site_symmetry_1
_geom_angle_site_symmetry_3
O7 Dy1 O4 100.2(3) 3_776 .
O7 Dy1 O5 147.7(3) 3_776 3_676
O4 Dy1 O5 93.3(3) . 3_676
O7 Dy1 O6 78.8(3) 3_776 .
O4 Dy1 O6 70.1(3) . .
O5 Dy1 O6 78.4(3) 3_676 .
O7 Dy1 O1 70.5(3) 3_776 2_655
O4 Dy1 O1 87.4(3) . 2_655
O5 Dy1 O1 139.9(3) 3_676 2_655
O6 Dy1 O1 137.9(3) . 2_655
O7 Dy1 N2 103.6(3) 3_776 .
O4 Dy1 N2 146.0(3) . .
O5 Dy1 N2 79.3(3) 3_676 .
O6 Dy1 N2 138.3(3) . .
O1 Dy1 N2 78.1(3) 2_655 .
O7 Dy1 N3 136.2(3) 3_776 .
O4 Dy1 N3 81.5(3) . .
O5 Dy1 N3 74.6(3) 3_676 .
O6 Dy1 N3 139.3(3) . .
O1 Dy1 N3 65.8(3) 2_655 .
N2 Dy1 N3 64.5(3) . .
O7 Dy1 N1 74.5(3) 3_776 .
O4 Dy1 N1 147.1(3) . .
O5 Dy1 N1 78.3(3) 3_676 .
O6 Dy1 N1 77.0(3) . .
O1 Dy1 N1 119.4(3) 2_655 .
N2 Dy1 N1 64.1(3) . .
N3 Dy1 N1 125.1(3) . .
O2 S1 O3 114.3(7) . .
O2 S1 O1 112.1(5) . .
O3 S1 O1 113.7(6) . .
O2 S1 C21 106.8(6) . .
O3 S1 C21 104.4(6) . .
O1 S1 C21 104.5(6) . .
C5 N1 C1 117.1(11) . .
C5 N1 Dy1 121.1(8) . .
C1 N1 Dy1 121.9(9) . .
C6 N2 C10 117.8(11) . .
C6 N2 Dy1 122.4(8) . .
C10 N2 Dy1 119.8(8) . .
C15 N3 C11 116.4(11) . .
C15 N3 Dy1 122.8(8) . .
C11 N3 Dy1 117.6(8) . .
S1 O1 Dy1 147.1(6) . 2_645
C22 O4 Dy1 125.4(8) . .
C22 O5 Dy1 149.3(7) . 3_676
C29 O6 Dy1 128.7(7) . .
C29 O7 Dy1 162.3(9) . 3_776
C2 C1 N1 122.6(14) . .
C2 C1 H1 118.7 . .
N1 C1 H1 118.7 . .
C3 C2 C1 120.2(14) . .
C3 C2 H2 119.9 . .
C1 C2 H2 119.9 . .
C2 C3 C4 117.4(14) . .
C2 C3 H3 121.3 . .
C4 C3 H3 121.3 . .
C5 C4 C3 120.4(14) . .
C5 C4 H4 119.8 . .
C3 C4 H4 119.8 . .
N1 C5 C4 122.3(12) . .
N1 C5 C6 116.6(11) . .
C4 C5 C6 121.1(12) . .
N2 C6 C7 121.2(12) . .
N2 C6 C5 115.6(12) . .
C7 C6 C5 123.1(12) . .
C6 C7 C8 122.0(12) . .
C6 C7 H7 119.0 . .
C8 C7 H7 119.0 . .
C9 C8 C7 115.5(12) . .
C9 C8 C16 124.1(11) . .
C7 C8 C16 120.1(12) . .
C10 C9 C8 120.8(12) . .
C10 C9 H9 119.6 . .
C8 C9 H9 119.6 . .
N2 C10 C9 122.4(12) . .
N2 C10 C11 115.6(11) . .
C9 C10 C11 121.8(11) . .
N3 C11 C12 120.7(13) . .
N3 C11 C10 116.0(11) . .
C12 C11 C10 122.9(13) . .
C11 C12 C13 119.7(15) . .
C11 C12 H12 120.1 . .
C13 C12 H12 120.1 . .
C14 C13 C12 121.5(13) . .
C14 C13 H13 119.2 . .
C12 C13 H13 119.2 . .
C13 C14 C15 114.7(14) . .
C13 C14 H14 122.6 . .
C15 C14 H14 122.6 . .
N3 C15 C14 126.8(14) . .
N3 C15 H15 116.6 . .
C14 C15 H15 116.6 . .
C17 C16 C21 120.7(13) . .
C17 C16 C8 116.6(12) . .
C21 C16 C8 122.7(12) . .
C16 C17 C18 119.3(13) . .
C16 C17 H17 120.3 . .
C18 C17 H17 120.3 . .
C19 C18 C17 121.0(15) . .
C19 C18 H18 119.5 . .
C17 C18 H18 119.5 . .
C18 C19 C20 120.1(16) . .
C18 C19 H19 119.9 . .
C20 C19 H19 119.9 . .
C19 C20 C21 119.8(14) . .
C19 C20 H20 120.1 . .
C21 C20 H20 120.1 . .
C20 C21 C16 118.9(12) . .
C20 C21 S1 119.5(10) . .
C16 C21 S1 121.6(11) . .
O4 C22 O5 123.2(11) . .
O4 C22 C23 119.3(11) . .
O5 C22 C23 117.2(11) . .
C24 C23 C28 118.5(12) . .
C24 C23 C22 119.9(11) . .
C28 C23 C22 121.5(11) . .
C23 C24 C25 122.7(13) . .
C23 C24 H24 118.7 . .
C25 C24 H24 118.7 . .
C24 C25 C26 120.1(14) . .
C24 C25 H25 120.0 . .
C26 C25 H25 120.0 . .
C27 C26 C25 117.8(14) . .
C27 C26 H26 121.1 . .
C25 C26 H26 121.1 . .
C28 C27 C26 122.2(13) . .
C28 C27 H27 118.9 . .
C26 C27 H27 118.9 . .
C27 C28 C23 118.6(12) . .
C27 C28 C29 118.8(11) . .
C23 C28 C29 122.6(11) . .
O6 C29 O7 122.5(13) . .
O6 C29 C28 118.4(10) . .
O7 C29 C28 119.0(13) . .

loop_
_geom_bond_atom_site_label_1
_geom_bond_atom_site_label_2
_geom_bond_distance
_geom_bond_site_symmetry_2
Dy1 O7 2.258(8) 3_776
Dy1 O4 2.286(9) .
Dy1 O5 2.326(8) 3_676
Dy1 O6 2.325(9) .
Dy1 O1 2.382(8) 2_655
Dy1 N2 2.501(10) .
Dy1 N3 2.534(9) .
Dy1 N1 2.547(10) .
S1 O2 1.439(10) .
S1 O3 1.450(10) .
S1 O1 1.470(9) .
S1 C21 1.784(13) .
N1 C5 1.337(15) .
N1 C1 1.376(14) .
N2 C6 1.358(15) .
N2 C10 1.361(14) .
N3 C15 1.329(16) .
N3 C11 1.339(15) .
O1 Dy1 2.381(8) 2_645
O4 C22 1.264(14) .
O5 C22 1.271(13) .
O5 Dy1 2.325(8) 3_676
O6 C29 1.266(15) .
O7 C29 1.277(13) .
O7 Dy1 2.258(8) 3_776
C1 C2 1.374(18) .
C1 H1 0.9300 .
C2 C3 1.372(19) .
C2 H2 0.9300 .
C3 C4 1.393(17) .
C3 H3 0.9300 .
C4 C5 1.387(16) .
C4 H4 0.9300 .
C5 C6 1.492(17) .
C6 C7 1.390(16) .
C7 C8 1.399(15) .
C7 H7 0.9300 .
C8 C9 1.400(16) .
C8 C16 1.481(17) .
C9 C10 1.390(17) .
C9 H9 0.9300 .
C10 C11 1.504(18) .
C11 C12 1.377(17) .
C12 C13 1.374(19) .
C12 H12 0.9300 .
C13 C14 1.34(2) .
C13 H13 0.9300 .
C14 C15 1.384(17) .
C14 H14 0.9300 .
C15 H15 0.9300 .
C16 C17 1.371(17) .
C16 C21 1.411(16) .
C17 C18 1.384(18) .
C17 H17 0.9300 .
C18 C19 1.376(19) .
C18 H18 0.9300 .
C19 C20 1.38(2) .
C19 H19 0.9300 .
C20 C21 1.393(18) .
C20 H20 0.9300 .
C22 C23 1.506(16) .
C23 C24 1.373(16) .
C23 C28 1.402(16) .
C24 C25 1.376(18) .
C24 H24 0.9300 .
C25 C26 1.385(19) .
C25 H25 0.9300 .
C26 C27 1.40(2) .
C26 H26 0.9300 .
C27 C28 1.394(18) .
C27 H27 0.9300 .
C28 C29 1.484(17) .

loop_
_geom_hbond_atom_site_label_D
_geom_hbond_atom_site_label_H
_geom_hbond_atom_site_label_A
_geom_hbond_distance_DH
_geom_hbond_distance_HA
_geom_hbond_distance_DA
_geom_hbond_angle_DHA
C15 H15 O4 0.93 2.54 3.134(15) 121.8
C9 H9 O2 0.93 2.42 2.880(16) 110.7
C1 H1 O6 0.93 2.37 2.993(17) 123.8

loop_
_geom_torsion_atom_site_label_1
_geom_torsion_atom_site_label_2
_geom_torsion_atom_site_label_3
_geom_torsion_atom_site_label_4
_geom_torsion
_geom_torsion_site_symmetry_1
_geom_torsion_site_symmetry_4
O2 S1 O1 Dy1 41.3(11) . 2_645
O3 S1 O1 Dy1 -90.2(10) . 2_645
C21 S1 O1 Dy1 156.6(8) . 2_645
C5 N1 C1 C2 0.4(19) . .
Dy1 N1 C1 C2 -178.6(10) . .
N1 C1 C2 C3 -3(2) . .
C1 C2 C3 C4 4(2) . .
C2 C3 C4 C5 -4(2) . .
C1 N1 C5 C4 0.6(18) . .
Dy1 N1 C5 C4 179.6(9) . .
C1 N1 C5 C6 -179.0(11) . .
Dy1 N1 C5 C6 0.0(15) . .
C3 C4 C5 N1 1(2) . .
C3 C4 C5 C6 -179.4(13) . .
C10 N2 C6 C7 5.0(17) . .
Dy1 N2 C6 C7 -174.8(9) . .
C10 N2 C6 C5 -175.6(10) . .
Dy1 N2 C6 C5 4.6(14) . .
N1 C5 C6 N2 -2.9(16) . .
C4 C5 C6 N2 177.5(11) . .
N1 C5 C6 C7 176.6(11) . .
C4 C5 C6 C7 -3.0(19) . .
N2 C6 C7 C8 -0.8(19) . .
C5 C6 C7 C8 179.8(11) . .
C6 C7 C8 C9 -2.2(18) . .
C6 C7 C8 C16 -177.2(11) . .
C7 C8 C9 C10 0.9(18) . .
C16 C8 C9 C10 175.7(12) . .
C6 N2 C10 C9 -6.3(17) . .
Dy1 N2 C10 C9 173.5(9) . .
C6 N2 C10 C11 169.4(10) . .
Dy1 N2 C10 C11 -10.8(14) . .
C8 C9 C10 N2 3.3(19) . .
C8 C9 C10 C11 -172.0(11) . .
C15 N3 C11 C12 0(2) . .
Dy1 N3 C11 C12 -160.9(11) . .
C15 N3 C11 C10 -173.3(11) . .
Dy1 N3 C11 C10 26.3(14) . .
N2 C10 C11 N3 -10.4(16) . .
C9 C10 C11 N3 165.2(12) . .
N2 C10 C11 C12 176.9(13) . .
C9 C10 C11 C12 -7(2) . .
N3 C11 C12 C13 2(2) . .
C10 C11 C12 C13 174.0(14) . .
C11 C12 C13 C14 -3(3) . .
C12 C13 C14 C15 4(3) . .
C11 N3 C15 C14 1(2) . .
Dy1 N3 C15 C14 160.2(12) . .
C13 C14 C15 N3 -2(2) . .
C9 C8 C16 C17 -112.8(15) . .
C7 C8 C16 C17 61.8(16) . .
C9 C8 C16 C21 69.5(17) . .
C7 C8 C16 C21 -116.0(14) . .
C21 C16 C17 C18 2(2) . .
C8 C16 C17 C18 -175.5(12) . .
C16 C17 C18 C19 0(2) . .
C17 C18 C19 C20 0(2) . .
C18 C19 C20 C21 -1(2) . .
C19 C20 C21 C16 3.2(19) . .
C19 C20 C21 S1 -179.4(10) . .
C17 C16 C21 C20 -3.8(18) . .
C8 C16 C21 C20 173.9(12) . .
C17 C16 C21 S1 178.9(10) . .
C8 C16 C21 S1 -3.4(16) . .
O2 S1 C21 C20 122.1(10) . .
O3 S1 C21 C20 -116.5(11) . .
O1 S1 C21 C20 3.2(11) . .
O2 S1 C21 C16 -60.6(11) . .
O3 S1 C21 C16 60.8(11) . .
O1 S1 C21 C16 -179.5(9) . .
Dy1 O4 C22 O5 -83.0(12) . .
Dy1 O4 C22 C23 103.1(11) . .
Dy1 O5 C22 O4 115.2(15) 3_676 .
Dy1 O5 C22 C23 -70.8(18) 3_676 .
O4 C22 C23 C24 130.2(13) . .
O5 C22 C23 C24 -44.1(17) . .
O4 C22 C23 C28 -53.5(17) . .
O5 C22 C23 C28 132.3(12) . .
C28 C23 C24 C25 1(2) . .
C22 C23 C24 C25 177.1(12) . .
C23 C24 C25 C26 0(2) . .
C24 C25 C26 C27 1(2) . .
C25 C26 C27 C28 -2(2) . .
C26 C27 C28 C23 3(2) . .
C26 C27 C28 C29 -178.3(13) . .
C24 C23 C28 C27 -2.0(18) . .
C22 C23 C28 C27 -178.4(11) . .
C24 C23 C28 C29 179.3(11) . .
C22 C23 C28 C29 2.9(18) . .
Dy1 O6 C29 O7 -84.5(13) . .
Dy1 O6 C29 C28 99.8(11) . .
Dy1 O7 C29 O6 131(3) 3_776 .
Dy1 O7 C29 C28 -53(3) 3_776 .
C27 C28 C29 O6 149.9(11) . .
C23 C28 C29 O6 -31.3(17) . .
C27 C28 C29 O7 -25.9(16) . .
C23 C28 C29 O7 152.8(11) . .
